data_7014448
loop_
_publ_author_name
'Reguillo-Carmona, R.'
'Anti\~nolo, A.'
'Garc\'ia-Yuste, S.'
'L\'opez-Solera, I.'
'Otero, A.'

_publ_section_title
;
 Lewis base character of the phosphorus atom in phosphanido-niobocene
 complexes. Synthesis of new early--early homo- and heterobimetallic
 entities
;
_journal_issue 11
_journal_name_full 'Dalton Transactions'
_journal_page_first 2622
_journal_paper_doi 10.1039/c0dt00865f
_journal_volume 40
_journal_year 2011
_chemical_formula_sum 'C29 H37 Cl6 Nb O P Si2 Ta'
_chemical_formula_weight 975.30
_chemical_name_systematic
;
?
;
_space_group_IT_number 4
_symmetry_cell_setting monoclinic
_symmetry_space_group_name_Hall 'P 2yb'
_symmetry_space_group_name_H-M 'P 1 21 1'
_atom_sites_solution_hydrogens geom
_atom_sites_solution_primary direct
_atom_sites_solution_secondary difmap
_audit_creation_method SHELXL-97
_cell_angle_alpha 90.00
_cell_angle_beta 95.035(6)
_cell_angle_gamma 90.00
_cell_formula_units_Z 2
_cell_length_a 10.515(3)
_cell_length_b 12.939(3)
_cell_length_c 13.888(4)
_cell_measurement_temperature 250(2)
_cell_volume 1882.2(9)
_computing_cell_refinement 'Bruker SAINT'
_computing_data_collection 'Bruker APEX'
_computing_data_reduction 'Bruker SHELXTL'
_computing_molecular_graphics 'Bruker SHELXTL'
_computing_publication_material 'Bruker SHELXTL'
_computing_structure_refinement 'SHELXL-97 (Sheldrick, 1997)'
_computing_structure_solution 'SHELXS-97 (Sheldrick, 1990)'
_diffrn_ambient_temperature 250(2)
_diffrn_measured_fraction_theta_full 0.991
_diffrn_measured_fraction_theta_max 0.991
_diffrn_measurement_device_type 'CCD area detector'
_diffrn_measurement_method 'omega scan'
_diffrn_radiation_monochromator graphite
_diffrn_radiation_source 'fine-focus sealed tube'
_diffrn_radiation_type MoK\a
_diffrn_radiation_wavelength 0.71073
_diffrn_reflns_av_R_equivalents 0.0973
_diffrn_reflns_av_sigmaI/netI 0.1539
_diffrn_reflns_limit_h_max 9
_diffrn_reflns_limit_h_min -9
_diffrn_reflns_limit_k_max 12
_diffrn_reflns_limit_k_min -12
_diffrn_reflns_limit_l_max 13
_diffrn_reflns_limit_l_min -12
_diffrn_reflns_number 6395
_diffrn_reflns_theta_full 19.53
_diffrn_reflns_theta_max 19.53
_diffrn_reflns_theta_min 2.16
_exptl_absorpt_coefficient_mu 3.764
_exptl_absorpt_correction_T_max 1
_exptl_absorpt_correction_T_min 0.313282
_exptl_absorpt_correction_type multi-scan
_exptl_absorpt_process_details SADABS
_exptl_crystal_colour Red
_exptl_crystal_density_diffrn 1.721
_exptl_crystal_density_method 'not measured'
_exptl_crystal_description Prismatic
_exptl_crystal_F_000 956
_exptl_crystal_size_max 0.43
_exptl_crystal_size_mid 0.17
_exptl_crystal_size_min 0.13
_refine_diff_density_max 0.787
_refine_diff_density_min -0.504
_refine_diff_density_rms 0.121
_refine_ls_abs_structure_details 'Flack H D (1983), Acta Cryst. A39, 876-881'
_refine_ls_abs_structure_Flack 0.00
_refine_ls_extinction_method none
_refine_ls_goodness_of_fit_ref 1.025
_refine_ls_hydrogen_treatment mixed
_refine_ls_matrix_type full
_refine_ls_number_parameters 379
_refine_ls_number_reflns 3206
_refine_ls_number_restraints 7
_refine_ls_restrained_S_all 1.024
_refine_ls_R_factor_all 0.1064
_refine_ls_R_factor_gt 0.0689
_refine_ls_shift/su_max 2.113
_refine_ls_shift/su_mean 0.113
_refine_ls_structure_factor_coef Fsqd
_refine_ls_weighting_details 'calc w=1/[\s^2^(Fo^2^)+(0.0377P)^2^+0.0000P] where P=(Fo^2^+2Fc^2^)/3'
_refine_ls_weighting_scheme calc
_refine_ls_wR_factor_gt 0.1283
_refine_ls_wR_factor_ref 0.1488
_reflns_number_gt 2131
_reflns_number_total 3206
_reflns_threshold_expression >2sigma(I)
_cod_data_source_file C0DT00865F.TXT
_cod_data_source_block 9
_cod_depositor_comments
;
The following automatic conversions were performed:
'_symmetry_cell_setting' value 'Monoclinic' changed to 'monoclinic'
according to '/home/saulius/struct/CIF-dictionaries/cif_core.dic'
dictionary named 'cif_core.dic' version 2.4.1 from
2010-06-29.

'_exptl_absorpt_correction_type' value 'MULTI-SCAN' changed
to 'multi-scan' according to
'/home/saulius/struct/CIF-dictionaries/cif_core.dic' dictionary named
'cif_core.dic' version 2.4.1 from 2010-06-29.

Automatic conversion script
Id: cif_fix_enum 1555 2011-01-17 13:19:09Z saulius 
;
_cod_original_cell_volume 1882.1(9)
_cod_original_sg_symbol_H-M P2(1)
_cod_database_code 7014448

loop_
_symmetry_equiv_pos_as_xyz
'x, y, z'
'-x, y+1/2, -z'

loop_
_atom_site_label
_atom_site_type_symbol
_atom_site_fract_x
_atom_site_fract_y
_atom_site_fract_z
_atom_site_U_iso_or_equiv
_atom_site_adp_type
_atom_site_occupancy
_atom_site_symmetry_multiplicity
_atom_site_calc_flag
_atom_site_refinement_flags
_atom_site_disorder_assembly
_atom_site_disorder_group
Ta1 Ta 0.25216(12) 0.24973(9) 0.20332(10) 0.0631(5) Uani 1 1 d . . .
Nb1 Nb -0.0156(3) 0.70655(19) 0.2863(2) 0.0552(9) Uani 1 1 d . . .
Cl3 Cl 0.4636(7) 0.2239(8) 0.2654(6) 0.086(3) Uani 1 1 d . . .
Cl6 Cl 0.0425(8) 0.2759(7) 0.1358(7) 0.086(3) Uani 1 1 d . . .
Cl2 Cl 0.3203(12) 0.3769(9) 0.1025(9) 0.097(4) Uani 1 1 d . . .
Cl4 Cl 0.2787(12) 0.1204(8) 0.0905(10) 0.103(5) Uani 1 1 d . . .
Cl5 Cl 0.1807(14) 0.1301(9) 0.3085(9) 0.110(5) Uani 1 1 d . . .
Cl1 Cl 0.2274(12) 0.3763(8) 0.3242(9) 0.092(4) Uani 1 1 d . . .
P1 P 0.2156(9) 0.7018(7) 0.2418(7) 0.067(3) Uani 1 1 d . . .
H1 H 0.27(2) 0.598(19) 0.240(19) 0.080 Uiso 1 1 d . . .
C25 C -0.207(4) 0.662(2) 0.195(3) 0.074(12) Uani 1 1 d . . .
H25 H -0.2810 0.6970 0.2054 0.088 Uiso 1 1 calc R . .
C14 C -0.060(3) 0.791(2) 0.431(3) 0.053(10) Uani 1 1 d . . .
H14 H -0.0765 0.7529 0.4854 0.063 Uiso 1 1 calc R . .
C15 C -0.152(3) 0.826(2) 0.362(3) 0.059(10) Uani 1 1 d . . .
H15 H -0.2387 0.8126 0.3601 0.071 Uiso 1 1 calc R . .
C3 C -0.205(4) 1.097(2) 0.272(3) 0.110(18) Uani 1 1 d . . .
H3A H -0.2603 1.1431 0.2345 0.132 Uiso 1 1 calc R . .
H3B H -0.1234 1.1289 0.2872 0.132 Uiso 1 1 calc R . .
H3C H -0.2420 1.0808 0.3315 0.132 Uiso 1 1 calc R . .
C2 C -0.342(3) 0.915(2) 0.159(2) 0.089(14) Uani 1 1 d . . .
H2A H -0.3685 0.9396 0.0948 0.107 Uiso 1 1 calc R . .
H2B H -0.4042 0.9344 0.2019 0.107 Uiso 1 1 calc R . .
H2C H -0.3355 0.8406 0.1572 0.107 Uiso 1 1 calc R . .
C11 C -0.091(4) 0.888(2) 0.292(3) 0.061(11) Uani 1 1 d . . .
C12 C 0.043(3) 0.880(2) 0.323(2) 0.048(9) Uani 1 1 d . . .
H12 H 0.1083 0.9088 0.2910 0.057 Uiso 1 1 calc R . .
Si1 Si -0.1840(10) 0.9713(9) 0.2007(8) 0.072(3) Uani 1 1 d . . .
Si2 Si -0.2619(9) 0.4974(7) 0.3305(8) 0.065(3) Uani 1 1 d . . .
C6 C -0.427(3) 0.509(2) 0.275(3) 0.095(13) Uani 1 1 d . . .
H6A H -0.4846 0.4781 0.3164 0.114 Uiso 1 1 calc R . .
H6B H -0.4344 0.4743 0.2135 0.114 Uiso 1 1 calc R . .
H6C H -0.4482 0.5808 0.2655 0.114 Uiso 1 1 calc R . .
O1 O 0.088(3) 0.551(2) 0.460(2) 0.114(11) Uani 1 1 d . . .
C1 C 0.056(4) 0.605(3) 0.397(3) 0.069(12) Uani 1 1 d . . .
C5 C -0.198(4) 0.365(2) 0.333(3) 0.087(14) Uani 1 1 d . . .
H5A H -0.1099 0.3663 0.3566 0.105 Uiso 1 1 calc R . .
H5B H -0.2071 0.3370 0.2688 0.105 Uiso 1 1 calc R . .
H5C H -0.2452 0.3233 0.3747 0.105 Uiso 1 1 calc R . .
C23 C -0.021(5) 0.612(4) 0.135(3) 0.099(17) Uani 1 1 d . . .
H23 H 0.0466 0.6106 0.0965 0.119 Uiso 1 1 calc R . .
C31 C 0.259(2) 0.741(3) 0.124(2) 0.060(8) Uani 1 1 d D . .
C36 C 0.357(3) 0.686(2) 0.082(2) 0.060(10) Uani 1 1 d D . .
H36 H 0.3965 0.6298 0.1137 0.072 Uiso 1 1 calc R . .
C7 C -0.256(3) 0.552(2) 0.452(2) 0.063(9) Uani 1 1 d . . .
H7A H -0.2577 0.6260 0.4476 0.076 Uiso 1 1 calc R . .
H7B H -0.1795 0.5300 0.4884 0.076 Uiso 1 1 calc R . .
H7C H -0.3291 0.5286 0.4829 0.076 Uiso 1 1 calc R . .
C32 C 0.204(3) 0.826(2) 0.078(2) 0.083(12) Uani 1 1 d D . .
H32 H 0.1401 0.8614 0.1058 0.099 Uiso 1 1 calc R . .
C4 C -0.089(3) 0.996(2) 0.092(2) 0.084(13) Uani 1 1 d . . .
H4A H -0.0984 0.9378 0.0492 0.101 Uiso 1 1 calc R . .
H4B H -0.0005 1.0046 0.1141 0.101 Uiso 1 1 calc R . .
H4C H -0.1204 1.0570 0.0594 0.101 Uiso 1 1 calc R . .
C24 C -0.124(5) 0.688(3) 0.127(2) 0.094(14) Uani 1 1 d . . .
H24 H -0.1326 0.7434 0.0844 0.113 Uiso 1 1 calc R . .
C35 C 0.394(3) 0.720(3) -0.009(3) 0.074(12) Uani 1 1 d D . .
H35 H 0.4543 0.6826 -0.0392 0.088 Uiso 1 1 calc R . .
C34 C 0.339(4) 0.809(3) -0.053(4) 0.114(17) Uani 1 1 d D . .
H34 H 0.3677 0.8324 -0.1102 0.137 Uiso 1 1 calc R . .
C22 C -0.040(4) 0.542(3) 0.211(3) 0.083(13) Uani 1 1 d . . .
H22 H 0.0135 0.4875 0.2326 0.099 Uiso 1 1 calc R . .
C33 C 0.244(4) 0.862(3) -0.013(3) 0.098(15) Uani 1 1 d D . .
H33 H 0.2056 0.9193 -0.0440 0.118 Uiso 1 1 calc R . .
C21 C -0.160(4) 0.571(3) 0.246(3) 0.067(12) Uani 1 1 d . . .
C13 C 0.060(4) 0.821(2) 0.409(2) 0.070(12) Uani 1 1 d . . .
H13 H 0.1368 0.8061 0.4443 0.084 Uiso 1 1 calc R . .
C45 C 0.463(6) 0.762(6) 0.470(5) 0.17(3) Uani 1 1 d D . .
H45 H 0.4837 0.7292 0.5290 0.202 Uiso 1 1 calc R . .
C41 C 0.336(3) 0.765(4) 0.323(3) 0.081(15) Uani 1 1 d D . .
C42 C 0.380(3) 0.861(3) 0.314(3) 0.099(15) Uani 1 1 d D . .
H42 H 0.3523 0.9004 0.2596 0.119 Uiso 1 1 calc R . .
C46 C 0.376(5) 0.708(4) 0.406(4) 0.13(2) Uani 1 1 d D . .
H46 H 0.3477 0.6409 0.4180 0.162 Uiso 1 1 calc R . .
C43 C 0.469(3) 0.904(4) 0.384(4) 0.12(2) Uani 1 1 d D . .
H43 H 0.4956 0.9726 0.3778 0.146 Uiso 1 1 calc R . .
C44 C 0.519(5) 0.847(7) 0.463(4) 0.22(5) Uani 1 1 d D . .
H44 H 0.5860 0.8690 0.5053 0.265 Uiso 1 1 calc R . .

loop_
_atom_site_aniso_label
_atom_site_aniso_U_11
_atom_site_aniso_U_22
_atom_site_aniso_U_33
_atom_site_aniso_U_23
_atom_site_aniso_U_13
_atom_site_aniso_U_12
Ta1 0.0618(9) 0.0651(9) 0.0613(9) -0.0014(10) -0.0010(7) 0.0019(10)
Nb1 0.063(2) 0.053(2) 0.052(2) -0.0028(15) 0.0129(17) -0.0035(16)
Cl3 0.055(5) 0.124(10) 0.074(6) -0.018(7) -0.019(5) 0.025(6)
Cl6 0.050(5) 0.102(9) 0.102(7) -0.016(7) -0.014(5) 0.004(6)
Cl2 0.090(9) 0.115(9) 0.084(9) 0.028(7) -0.010(7) -0.018(7)
Cl4 0.102(10) 0.095(8) 0.110(11) -0.041(8) 0.001(8) 0.019(7)
Cl5 0.152(13) 0.092(9) 0.086(10) 0.031(7) 0.012(9) -0.024(8)
Cl1 0.097(9) 0.089(8) 0.087(10) -0.035(7) -0.001(7) 0.025(7)
P1 0.076(7) 0.070(6) 0.057(7) 0.003(5) 0.019(6) 0.007(6)
C25 0.11(3) 0.07(3) 0.03(3) 0.02(2) -0.05(3) -0.01(2)
C14 0.03(2) 0.05(2) 0.08(3) -0.007(17) 0.03(2) -0.013(17)
C15 0.04(2) 0.07(2) 0.07(3) -0.04(2) -0.03(2) 0.00(2)
C3 0.12(3) 0.04(2) 0.15(5) -0.04(2) -0.10(3) 0.02(2)
C2 0.07(3) 0.12(3) 0.08(3) 0.08(2) 0.04(2) 0.04(2)
C11 0.10(4) 0.03(2) 0.06(3) -0.002(18) 0.03(3) 0.01(2)
C12 0.01(2) 0.06(2) 0.08(3) 0.00(2) 0.016(18) -0.009(15)
Si1 0.051(7) 0.085(8) 0.081(9) 0.014(7) 0.009(7) 0.008(6)
Si2 0.058(7) 0.066(7) 0.072(8) -0.002(5) 0.002(6) -0.007(5)
C6 0.10(3) 0.04(2) 0.13(4) 0.00(2) -0.03(3) -0.01(2)
O1 0.15(3) 0.09(2) 0.10(3) 0.016(18) 0.00(2) 0.025(19)
C1 0.09(3) 0.06(3) 0.06(3) 0.00(2) 0.03(3) -0.01(2)
C5 0.10(3) 0.06(2) 0.10(3) 0.02(2) -0.03(3) 0.02(2)
C23 0.17(5) 0.08(3) 0.05(3) -0.04(3) 0.04(3) -0.05(4)
C31 0.036(18) 0.08(3) 0.06(2) -0.02(3) -0.007(16) -0.01(2)
C36 0.08(3) 0.05(2) 0.05(3) 0.00(2) 0.02(2) 0.04(2)
C7 0.05(2) 0.07(2) 0.08(2) 0.030(18) 0.045(19) -0.002(17)
C32 0.11(3) 0.07(3) 0.07(3) 0.03(2) 0.02(3) -0.01(2)
C4 0.13(3) 0.06(2) 0.07(3) 0.006(19) 0.06(3) -0.01(2)
C24 0.19(5) 0.09(3) 0.01(2) 0.00(2) -0.01(3) -0.01(3)
C35 0.04(2) 0.10(4) 0.08(3) -0.01(2) 0.01(2) 0.01(2)
C34 0.06(3) 0.11(4) 0.16(5) 0.03(4) -0.06(3) 0.00(3)
C22 0.10(4) 0.05(2) 0.10(4) -0.02(3) 0.03(3) 0.01(2)
C33 0.14(5) 0.06(3) 0.08(4) 0.03(2) -0.05(3) -0.03(3)
C21 0.09(3) 0.05(3) 0.06(3) 0.01(2) 0.00(3) -0.02(2)
C13 0.13(4) 0.05(2) 0.03(2) 0.006(18) 0.00(2) 0.00(2)
C45 0.11(5) 0.30(9) 0.10(5) -0.05(6) 0.08(4) 0.07(6)
C41 0.023(19) 0.14(4) 0.08(3) 0.05(4) 0.014(19) 0.03(3)
C42 0.13(5) 0.11(3) 0.06(3) -0.06(3) 0.02(3) 0.00(3)
C46 0.11(4) 0.13(4) 0.17(6) -0.05(5) 0.01(4) 0.05(3)
C43 0.04(3) 0.22(6) 0.10(4) -0.13(5) 0.00(3) -0.03(3)
C44 0.09(5) 0.49(13) 0.07(5) -0.03(6) -0.06(4) 0.13(7)

loop_
_atom_type_symbol
_atom_type_description
_atom_type_scat_dispersion_real
_atom_type_scat_dispersion_imag
_atom_type_scat_source
C C 0.0033 0.0016 'International Tables Vol C Tables 4.2.6.8 and 6.1.1.4'
H H 0.0000 0.0000 'International Tables Vol C Tables 4.2.6.8 and 6.1.1.4'
Cl Cl 0.1484 0.1585 'International Tables Vol C Tables 4.2.6.8 and 6.1.1.4'
Nb Nb -2.0727 0.6215 'International Tables Vol C Tables 4.2.6.8 and 6.1.1.4'
Ta Ta -0.7052 6.5227 'International Tables Vol C Tables 4.2.6.8 and 6.1.1.4'
Si Si 0.0817 0.0704 'International Tables Vol C Tables 4.2.6.8 and 6.1.1.4'
O O 0.0106 0.0060 'International Tables Vol C Tables 4.2.6.8 and 6.1.1.4'
P P 0.1023 0.0942 'International Tables Vol C Tables 4.2.6.8 and 6.1.1.4'

loop_
_geom_angle_atom_site_label_1
_geom_angle_atom_site_label_2
_geom_angle_atom_site_label_3
_geom_angle
_geom_angle_site_symmetry_1
_geom_angle_site_symmetry_3
_geom_angle_publ_flag
Cl5 Ta1 Cl2 177.0(5) . . ?
Cl5 Ta1 Cl4 90.5(5) . . ?
Cl2 Ta1 Cl4 92.4(3) . . ?
Cl5 Ta1 Cl3 91.3(4) . . ?
Cl2 Ta1 Cl3 89.4(4) . . ?
Cl4 Ta1 Cl3 88.8(4) . . ?
Cl5 Ta1 Cl6 90.2(4) . . ?
Cl2 Ta1 Cl6 89.2(4) . . ?
Cl4 Ta1 Cl6 89.9(4) . . ?
Cl3 Ta1 Cl6 178.0(3) . . ?
Cl5 Ta1 Cl1 87.3(3) . . ?
Cl2 Ta1 Cl1 89.8(5) . . ?
Cl4 Ta1 Cl1 177.4(5) . . ?
Cl3 Ta1 Cl1 89.9(4) . . ?
Cl6 Ta1 Cl1 91.5(4) . . ?
C1 Nb1 C13 77.8(13) . . ?
C1 Nb1 C21 83.7(14) . . ?
C13 Nb1 C21 144.5(13) . . ?
C1 Nb1 C25 118.2(14) . . ?
C13 Nb1 C25 140.0(14) . . ?
C21 Nb1 C25 35.5(11) . . ?
C1 Nb1 C12 111.4(14) . . ?
C13 Nb1 C12 34.9(10) . . ?
C21 Nb1 C12 154.9(13) . . ?
C25 Nb1 C12 122.8(11) . . ?
C1 Nb1 C14 75.7(12) . . ?
C13 Nb1 C14 33.9(10) . . ?
C21 Nb1 C14 112.1(12) . . ?
C25 Nb1 C14 110.6(13) . . ?
C12 Nb1 C14 56.4(10) . . ?
C1 Nb1 C22 77.4(15) . . ?
C13 Nb1 C22 154.7(14) . . ?
C21 Nb1 C22 35.5(11) . . ?
C25 Nb1 C22 59.2(13) . . ?
C12 Nb1 C22 163.4(13) . . ?
C14 Nb1 C22 140.0(13) . . ?
C1 Nb1 C15 105.7(13) . . ?
C13 Nb1 C15 56.8(11) . . ?
C21 Nb1 C15 100.8(13) . . ?
C25 Nb1 C15 83.3(11) . . ?
C12 Nb1 C15 56.7(9) . . ?
C14 Nb1 C15 33.6(9) . . ?
C22 Nb1 C15 136.3(13) . . ?
C1 Nb1 C24 135.7(14) . . ?
C13 Nb1 C24 146.4(12) . . ?
C21 Nb1 C24 57.5(12) . . ?
C25 Nb1 C24 33.5(11) . . ?
C12 Nb1 C24 112.6(13) . . ?
C14 Nb1 C24 135.4(16) . . ?
C22 Nb1 C24 58.8(13) . . ?
C15 Nb1 C24 102.2(15) . . ?
C1 Nb1 C23 107.4(17) . . ?
C13 Nb1 C23 158.3(14) . . ?
C21 Nb1 C23 56.8(13) . . ?
C25 Nb1 C23 56.8(14) . . ?
C12 Nb1 C23 130.4(14) . . ?
C14 Nb1 C23 167.2(14) . . ?
C22 Nb1 C23 34.3(11) . . ?
C15 Nb1 C23 136.8(16) . . ?
C24 Nb1 C23 35.1(12) . . ?
C1 Nb1 C11 131.3(13) . . ?
C13 Nb1 C11 57.8(12) . . ?
C21 Nb1 C11 120.6(14) . . ?
C25 Nb1 C11 89.4(12) . . ?
C12 Nb1 C11 34.5(10) . . ?
C14 Nb1 C11 56.6(11) . . ?
C22 Nb1 C11 147.0(14) . . ?
C15 Nb1 C11 34.3(10) . . ?
C24 Nb1 C11 89.7(14) . . ?
C23 Nb1 C11 121.3(17) . . ?
C1 Nb1 P1 83.0(10) . . ?
C13 Nb1 P1 85.7(11) . . ?
C21 Nb1 P1 122.0(11) . . ?
C25 Nb1 P1 130.3(11) . . ?
C12 Nb1 P1 80.9(7) . . ?
C14 Nb1 P1 118.5(9) . . ?
C22 Nb1 P1 86.5(11) . . ?
C15 Nb1 P1 137.1(8) . . ?
C24 Nb1 P1 99.2(13) . . ?
C23 Nb1 P1 74.4(12) . . ?
C11 Nb1 P1 110.1(10) . . ?
C31 P1 C41 102.6(15) . . ?
C31 P1 Nb1 122.3(10) . . ?
C41 P1 Nb1 117.5(9) . . ?
C31 P1 H1 97(10) . . ?
C41 P1 H1 101(10) . . ?
Nb1 P1 H1 113(10) . . ?
C24 C25 C21 109(4) . . ?
C24 C25 Nb1 76(2) . . ?
C21 C25 Nb1 72(2) . . ?
C24 C25 H25 125.2 . . ?
C21 C25 H25 125.4 . . ?
Nb1 C25 H25 118.7 . . ?
C15 C14 C13 110(3) . . ?
C15 C14 Nb1 75(2) . . ?
C13 C14 Nb1 72.0(19) . . ?
C15 C14 H14 124.9 . . ?
C13 C14 H14 124.8 . . ?
Nb1 C14 H14 120.4 . . ?
C14 C15 C11 109(3) . . ?
C14 C15 Nb1 71.8(19) . . ?
C11 C15 Nb1 75.5(17) . . ?
C14 C15 H15 125.1 . . ?
C11 C15 H15 125.7 . . ?
Nb1 C15 H15 119.0 . . ?
Si1 C3 H3A 109.5 . . ?
Si1 C3 H3B 109.4 . . ?
H3A C3 H3B 109.5 . . ?
Si1 C3 H3C 109.4 . . ?
H3A C3 H3C 109.5 . . ?
H3B C3 H3C 109.5 . . ?
Si1 C2 H2A 109.5 . . ?
Si1 C2 H2B 109.4 . . ?
H2A C2 H2B 109.5 . . ?
Si1 C2 H2C 109.5 . . ?
H2A C2 H2C 109.5 . . ?
H2B C2 H2C 109.5 . . ?
C15 C11 C12 104(3) . . ?
C15 C11 Si1 123(3) . . ?
C12 C11 Si1 133(3) . . ?
C15 C11 Nb1 70.2(16) . . ?
C12 C11 Nb1 68.5(16) . . ?
Si1 C11 Nb1 132.4(17) . . ?
C13 C12 C11 110(3) . . ?
C13 C12 Nb1 71.7(17) . . ?
C11 C12 Nb1 77.0(16) . . ?
C13 C12 H12 125.3 . . ?
C11 C12 H12 125.0 . . ?
Nb1 C12 H12 118.2 . . ?
C2 Si1 C11 112.5(16) . . ?
C2 Si1 C4 109.4(15) . . ?
C11 Si1 C4 110.6(16) . . ?
C2 Si1 C3 110.7(16) . . ?
C11 Si1 C3 102.3(16) . . ?
C4 Si1 C3 111.1(18) . . ?
C7 Si2 C5 111.2(16) . . ?
C7 Si2 C6 108.0(16) . . ?
C5 Si2 C6 114.3(15) . . ?
C7 Si2 C21 113.5(15) . . ?
C5 Si2 C21 104.8(18) . . ?
C6 Si2 C21 105.1(17) . . ?
Si2 C6 H6A 109.5 . . ?
Si2 C6 H6B 109.3 . . ?
H6A C6 H6B 109.5 . . ?
Si2 C6 H6C 109.6 . . ?
H6A C6 H6C 109.5 . . ?
H6B C6 H6C 109.5 . . ?
O1 C1 Nb1 176(4) . . ?
Si2 C5 H5A 109.6 . . ?
Si2 C5 H5B 109.4 . . ?
H5A C5 H5B 109.5 . . ?
Si2 C5 H5C 109.5 . . ?
H5A C5 H5C 109.5 . . ?
H5B C5 H5C 109.5 . . ?
C22 C23 C24 110(4) . . ?
C22 C23 Nb1 71(2) . . ?
C24 C23 Nb1 71.9(19) . . ?
C22 C23 H23 125.1 . . ?
C24 C23 H23 125.0 . . ?
Nb1 C23 H23 123.0 . . ?
C32 C31 C36 120(3) . . ?
C32 C31 P1 121(3) . . ?
C36 C31 P1 119(3) . . ?
C31 C36 C35 118(3) . . ?
C31 C36 H36 121.0 . . ?
C35 C36 H36 120.5 . . ?
Si2 C7 H7A 109.5 . . ?
Si2 C7 H7B 109.3 . . ?
H7A C7 H7B 109.5 . . ?
Si2 C7 H7C 109.6 . . ?
H7A C7 H7C 109.5 . . ?
H7B C7 H7C 109.5 . . ?
C31 C32 C33 122(4) . . ?
C31 C32 H32 119.3 . . ?
C33 C32 H32 119.0 . . ?
Si1 C4 H4A 109.4 . . ?
Si1 C4 H4B 109.3 . . ?
H4A C4 H4B 109.5 . . ?
Si1 C4 H4C 109.7 . . ?
H4A C4 H4C 109.5 . . ?
H4B C4 H4C 109.5 . . ?
C25 C24 C23 107(3) . . ?
C25 C24 Nb1 71.0(18) . . ?
C23 C24 Nb1 73(2) . . ?
C25 C24 H24 126.6 . . ?
C23 C24 H24 126.6 . . ?
Nb1 C24 H24 121.4 . . ?
C34 C35 C36 120(4) . . ?
C34 C35 H35 120.6 . . ?
C36 C35 H35 119.1 . . ?
C33 C34 C35 122(5) . . ?
C33 C34 H34 119.5 . . ?
C35 C34 H34 119.0 . . ?
C23 C22 C21 105(4) . . ?
C23 C22 Nb1 74(2) . . ?
C21 C22 Nb1 71(2) . . ?
C23 C22 H22 127.6 . . ?
C21 C22 H22 127.5 . . ?
Nb1 C22 H22 119.5 . . ?
C34 C33 C32 118(4) . . ?
C34 C33 H33 121.5 . . ?
C32 C33 H33 120.6 . . ?
C25 C21 C22 109(3) . . ?
C25 C21 Si2 122(4) . . ?
C22 C21 Si2 129(3) . . ?
C25 C21 Nb1 72.5(18) . . ?
C22 C21 Nb1 74(2) . . ?
Si2 C21 Nb1 127.6(18) . . ?
C14 C13 C12 107(3) . . ?
C14 C13 Nb1 74(2) . . ?
C12 C13 Nb1 73.4(18) . . ?
C14 C13 H13 126.7 . . ?
C12 C13 H13 126.4 . . ?
Nb1 C13 H13 117.7 . . ?
C44 C45 C46 132(8) . . ?
C44 C45 H45 115.7 . . ?
C46 C45 H45 112.3 . . ?
C42 C41 C46 119(5) . . ?
C42 C41 P1 126(3) . . ?
C46 C41 P1 114(5) . . ?
C41 C42 C43 121(5) . . ?
C41 C42 H42 119.8 . . ?
C43 C42 H42 119.1 . . ?
C45 C46 C41 112(6) . . ?
C45 C46 H46 125.1 . . ?
C41 C46 H46 122.4 . . ?
C44 C43 C42 121(6) . . ?
C44 C43 H43 120.7 . . ?
C42 C43 H43 118.4 . . ?
C45 C44 C43 113(7) . . ?
C45 C44 H44 124.6 . . ?
C43 C44 H44 122.0 . . ?

loop_
_geom_bond_atom_site_label_1
_geom_bond_atom_site_label_2
_geom_bond_distance
_geom_bond_site_symmetry_2
_geom_bond_publ_flag
Ta1 Cl5 2.300(11) . ?
Ta1 Cl2 2.314(11) . ?
Ta1 Cl4 2.326(11) . ?
Ta1 Cl3 2.337(7) . ?
Ta1 Cl6 2.343(8) . ?
Ta1 Cl1 2.376(11) . ?
Nb1 C1 2.11(4) . ?
Nb1 C13 2.35(3) . ?
Nb1 C21 2.35(4) . ?
Nb1 C25 2.35(3) . ?
Nb1 C12 2.37(3) . ?
Nb1 C14 2.37(3) . ?
Nb1 C22 2.38(3) . ?
Nb1 C15 2.41(3) . ?
Nb1 C24 2.41(3) . ?
Nb1 C23 2.42(3) . ?
Nb1 C11 2.48(3) . ?
Nb1 P1 2.562(9) . ?
P1 C31 1.81(3) . ?
P1 C41 1.81(4) . ?
P1 H1 1.4(3) . ?
C25 C24 1.37(4) . ?
C25 C21 1.43(4) . ?
C25 H25 0.9300 . ?
C14 C15 1.38(4) . ?
C14 C13 1.38(4) . ?
C14 H14 0.9300 . ?
C15 C11 1.44(4) . ?
C15 H15 0.9300 . ?
C3 Si1 1.93(3) . ?
C3 H3A 0.9601 . ?
C3 H3B 0.9601 . ?
C3 H3C 0.9601 . ?
C2 Si1 1.87(3) . ?
C2 H2A 0.9600 . ?
C2 H2B 0.9600 . ?
C2 H2C 0.9600 . ?
C11 C12 1.44(4) . ?
C11 Si1 1.87(4) . ?
C12 C13 1.42(4) . ?
C12 H12 0.9300 . ?
Si1 C4 1.90(3) . ?
Si2 C7 1.82(3) . ?
Si2 C5 1.84(3) . ?
Si2 C6 1.84(3) . ?
Si2 C21 1.92(3) . ?
C6 H6A 0.9600 . ?
C6 H6B 0.9600 . ?
C6 H6C 0.9600 . ?
O1 C1 1.15(4) . ?
C5 H5A 0.9601 . ?
C5 H5B 0.9601 . ?
C5 H5C 0.9601 . ?
C23 C22 1.42(5) . ?
C23 C24 1.46(5) . ?
C23 H23 0.9300 . ?
C31 C32 1.38(4) . ?
C31 C36 1.41(4) . ?
C36 C35 1.42(4) . ?
C36 H36 0.9300 . ?
C7 H7A 0.9601 . ?
C7 H7B 0.9601 . ?
C7 H7C 0.9601 . ?
C32 C33 1.44(5) . ?
C32 H32 0.9300 . ?
C4 H4A 0.9600 . ?
C4 H4B 0.9600 . ?
C4 H4C 0.9600 . ?
C24 H24 0.9300 . ?
C35 C34 1.41(5) . ?
C35 H35 0.9300 . ?
C34 C33 1.37(5) . ?
C34 H34 0.9300 . ?
C22 C21 1.45(5) . ?
C22 H22 0.9300 . ?
C33 H33 0.9300 . ?
C13 H13 0.9300 . ?
C45 C44 1.25(10) . ?
C45 C46 1.41(7) . ?
C45 H45 0.9300 . ?
C41 C42 1.34(5) . ?
C41 C46 1.41(6) . ?
C42 C43 1.41(5) . ?
C42 H42 0.9300 . ?
C46 H46 0.9300 . ?
C43 C44 1.38(8) . ?
C43 H43 0.9300 . ?
C44 H44 0.9300 . ?
